data_7036034
loop_
_publ_author_name
'Hinz, Alexander'
'Rothe, Julia'
'Schulz, Axel'
'Villinger, Alexander'

_publ_section_title
;
 Reduction of dichloro(diaza-phospha)stibanes - isolation of a
 donor-stabilized distibenium dication.
;
_journal_issue 14
_journal_name_full 'Dalton transactions (Cambridge, England : 2003)'
_journal_page_first 6044
_journal_page_last 6052
_journal_paper_doi 10.1039/c5dt02711j
_journal_volume 45
_journal_year 2016
_chemical_formula_moiety 'C48 H50 K N2 P'
_chemical_formula_sum 'C48 H50 K N2 P'
_chemical_formula_weight 724.97
_chemical_name_systematic
;
 ?
;
_space_group_crystal_system monoclinic
_space_group_IT_number 14
_space_group_name_Hall '-P 2yn'
_space_group_name_H-M_alt 'P 1 21/n 1'
_symmetry_space_group_name_Hall '-P 2yn'
_symmetry_space_group_name_H-M 'P 1 21/n 1'
_atom_sites_solution_hydrogens geom
_audit_creation_method SHELXL-2013
_audit_update_record
;
2015-06-01 deposited with the CCDC.
2015-08-03 downloaded from the CCDC.
;
_cell_angle_alpha 90
_cell_angle_beta 108.648(3)
_cell_angle_gamma 90
_cell_formula_units_Z 4
_cell_length_a 13.9771(9)
_cell_length_b 20.9210(14)
_cell_length_c 14.6037(10)
_cell_measurement_reflns_used 2411
_cell_measurement_temperature 173(2)
_cell_measurement_theta_max 18.71
_cell_measurement_theta_min 2.48
_cell_volume 4046.2(5)
_computing_cell_refinement 'Bruker Apex V7.51A'
_computing_data_collection 'Bruker Apex V7.51A'
_computing_data_reduction 'Bruker SAINT'
_computing_molecular_graphics 'ORTEP-3v2.01 (Farrugia, 1997)'
_computing_publication_material SHELXL-2013
_computing_structure_refinement 'SHELXL-2013 (Sheldrick, 2013)'
_computing_structure_solution 'SHELXS-2013 (Sheldrick, 2013)'
_diffrn_ambient_temperature 173(2)
_diffrn_measured_fraction_theta_full 0.999
_diffrn_measured_fraction_theta_max 0.999
_diffrn_measurement_device_type 'Bruker Apex Kappa II-CCD-diffractometer'
_diffrn_measurement_method 'phi and omega scans'
_diffrn_radiation_monochromator graphite
_diffrn_radiation_source 'sealed tube'
_diffrn_radiation_type MoK\a
_diffrn_radiation_wavelength 0.71073
_diffrn_reflns_av_R_equivalents 0.1037
_diffrn_reflns_av_unetI/netI 0.1234
_diffrn_reflns_Laue_measured_fraction_full 0.999
_diffrn_reflns_Laue_measured_fraction_max 0.999
_diffrn_reflns_limit_h_max 16
_diffrn_reflns_limit_h_min -16
_diffrn_reflns_limit_k_max 25
_diffrn_reflns_limit_k_min -24
_diffrn_reflns_limit_l_max 17
_diffrn_reflns_limit_l_min -17
_diffrn_reflns_number 36804
_diffrn_reflns_point_group_measured_fraction_full 0.999
_diffrn_reflns_point_group_measured_fraction_max 0.999
_diffrn_reflns_theta_full 25.242
_diffrn_reflns_theta_max 25.500
_diffrn_reflns_theta_min 1.756
_exptl_absorpt_coefficient_mu 0.206
_exptl_absorpt_correction_T_max 0.7453
_exptl_absorpt_correction_T_min 0.6575
_exptl_absorpt_correction_type multi-scan
_exptl_absorpt_process_details '(SADABS; Sheldrick, 2004)'
_exptl_crystal_colour yellow
_exptl_crystal_density_diffrn 1.190
_exptl_crystal_description needle
_exptl_crystal_F_000 1544
_exptl_crystal_size_max 0.570
_exptl_crystal_size_mid 0.080
_exptl_crystal_size_min 0.070
_refine_diff_density_max 0.243
_refine_diff_density_min -0.309
_refine_diff_density_rms 0.056
_refine_ls_extinction_method none
_refine_ls_goodness_of_fit_ref 1.000
_refine_ls_hydrogen_treatment constr
_refine_ls_matrix_type full
_refine_ls_number_parameters 482
_refine_ls_number_reflns 7525
_refine_ls_number_restraints 0
_refine_ls_restrained_S_all 1.000
_refine_ls_R_factor_all 0.1476
_refine_ls_R_factor_gt 0.0572
_refine_ls_shift/su_max 0.000
_refine_ls_shift/su_mean 0.000
_refine_ls_structure_factor_coef Fsqd
_refine_ls_weighting_details 'w=1/[\s^2^(Fo^2^)+(0.0378P)^2^+1.7691P] where P=(Fo^2^+2Fc^2^)/3'
_refine_ls_weighting_scheme calc
_refine_ls_wR_factor_gt 0.0977
_refine_ls_wR_factor_ref 0.1282
_reflns_Friedel_coverage 0.000
_reflns_number_gt 3902
_reflns_number_total 7525
_reflns_threshold_expression 'I > 2\s(I)'
_cod_data_source_file c5dt02711j2.cif
_cod_data_source_block jr96
_cod_depositor_comments 'Adding full bibliography for 7036034--7036039.cif.'
_cod_original_cell_volume 4046.1(5)
_cod_database_code 7036034
_shelx_space_group_comment
;
The symmetry employed for this shelxl refinement is uniquely defined
by the following loop, which should always be used as a source of
symmetry information in preference to the above space-group names.
They are only intended as comments.
;
_shelx_estimated_absorpt_t_min 0.892
_shelx_estimated_absorpt_t_max 0.986
_shelxl_version_number 2013-4

loop_
_space_group_symop_operation_xyz
'x, y, z'
'-x+1/2, y+1/2, -z+1/2'
'-x, -y, -z'
'x-1/2, -y-1/2, z-1/2'

loop_
_atom_site_label
_atom_site_type_symbol
_atom_site_fract_x
_atom_site_fract_y
_atom_site_fract_z
_atom_site_U_iso_or_equiv
_atom_site_adp_type
_atom_site_occupancy
_atom_site_site_symmetry_order
_atom_site_calc_flag
_atom_site_refinement_flags_posn
_atom_site_refinement_flags_adp
_atom_site_refinement_flags_occupancy
_atom_site_disorder_assembly
_atom_site_disorder_group
K1 K 0.71188(6) 0.08925(3) 0.65214(5) 0.0336(2) Uani 1 1 d . . . . .
P1 P 0.73795(7) 0.10707(4) 0.43019(6) 0.0327(2) Uani 1 1 d . . . . .
N1 N 0.73198(19) 0.04360(11) 0.48894(17) 0.0273(6) Uani 1 1 d . . . . .
N2 N 0.70693(19) 0.16168(11) 0.49254(17) 0.0283(7) Uani 1 1 d . . . . .
C1 C 0.7574(2) -0.01697(14) 0.4634(2) 0.0263(8) Uani 1 1 d . . . . .
C2 C 0.7145(2) -0.04396(14) 0.3708(2) 0.0256(8) Uani 1 1 d . . . . .
C3 C 0.7416(3) -0.10628(15) 0.3545(2) 0.0325(8) Uani 1 1 d . . . . .
H3 H 0.7127 -0.1246 0.2922 0.039 Uiso 1 1 calc R U . . .
C4 C 0.8087(3) -0.14191(16) 0.4258(3) 0.0405(9) Uani 1 1 d . . . . .
H4 H 0.8269 -0.1838 0.4126 0.049 Uiso 1 1 calc R U . . .
C5 C 0.8491(3) -0.11582(16) 0.5169(2) 0.0390(9) Uani 1 1 d . . . . .
H5 H 0.8954 -0.1401 0.5665 0.047 Uiso 1 1 calc R U . . .
C6 C 0.8231(2) -0.05462(15) 0.5372(2) 0.0294(8) Uani 1 1 d . . . . .
C7 C 0.6363(2) -0.01020(14) 0.2899(2) 0.0269(8) Uani 1 1 d . . . . .
C8 C 0.6573(3) 0.00883(15) 0.2063(2) 0.0310(8) Uani 1 1 d . . . . .
C9 C 0.5814(3) 0.03648(16) 0.1309(2) 0.0398(9) Uani 1 1 d . . . . .
H9 H 0.5960 0.0489 0.0742 0.048 Uiso 1 1 calc R U . . .
C10 C 0.4849(3) 0.04661(16) 0.1354(3) 0.0419(9) Uani 1 1 d . . . . .
C11 C 0.4663(3) 0.02859(16) 0.2192(3) 0.0410(9) Uani 1 1 d . . . . .
H11 H 0.4008 0.0355 0.2240 0.049 Uiso 1 1 calc R U . . .
C12 C 0.5397(3) 0.00065(15) 0.2970(2) 0.0332(8) Uani 1 1 d . . . . .
C13 C 0.7631(3) 0.00314(16) 0.1994(2) 0.0406(9) Uani 1 1 d . . . . .
H13A H 0.7635 0.0192 0.1365 0.061 Uiso 1 1 calc R U . . .
H13B H 0.7840 -0.0418 0.2062 0.061 Uiso 1 1 calc R U . . .
H13C H 0.8100 0.0283 0.2510 0.061 Uiso 1 1 calc R U . . .
C14 C 0.4028(3) 0.07719(18) 0.0527(3) 0.0595(12) Uani 1 1 d . . . . .
H14A H 0.4281 0.0841 -0.0019 0.089 Uiso 1 1 calc R U . . .
H14B H 0.3835 0.1183 0.0738 0.089 Uiso 1 1 calc R U . . .
H14C H 0.3439 0.0489 0.0326 0.089 Uiso 1 1 calc R U . . .
C15 C 0.5144(3) -0.01578(16) 0.3867(2) 0.0423(9) Uani 1 1 d . . . . .
H15A H 0.4451 -0.0023 0.3789 0.063 Uiso 1 1 calc R U . . .
H15B H 0.5612 0.0063 0.4422 0.063 Uiso 1 1 calc R U . . .
H15C H 0.5203 -0.0621 0.3973 0.063 Uiso 1 1 calc R U . . .
C16 C 0.8546(2) -0.02967(15) 0.6390(2) 0.0305(8) Uani 1 1 d . . . . .
C17 C 0.9251(2) 0.01955(16) 0.6708(2) 0.0344(9) Uani 1 1 d . . . . .
C18 C 0.9416(3) 0.04623(17) 0.7622(2) 0.0407(9) Uani 1 1 d . . . . .
H18 H 0.9947 0.0799 0.7856 0.049 Uiso 1 1 calc R U . . .
C19 C 0.8911(3) 0.02433(18) 0.8242(2) 0.0406(9) Uani 1 1 d . . . . .
C20 C 0.8254(3) -0.02682(16) 0.7937(2) 0.0384(9) Uani 1 1 d . . . . .
H20 H 0.7930 -0.0458 0.8393 0.046 Uiso 1 1 calc R U . . .
C21 C 0.8065(3) -0.05389(15) 0.7026(2) 0.0353(9) Uani 1 1 d . . . . .
C22 C 0.9842(3) 0.04525(18) 0.6074(2) 0.0475(10) Uani 1 1 d . . . . .
H22A H 1.0318 0.0126 0.6006 0.071 Uiso 1 1 calc R U . . .
H22B H 1.0216 0.0836 0.6373 0.071 Uiso 1 1 calc R U . . .
H22C H 0.9374 0.0561 0.5435 0.071 Uiso 1 1 calc R U . . .
C23 C 0.9043(3) 0.05609(19) 0.9209(2) 0.0574(12) Uani 1 1 d . . . . .
H23A H 0.8832 0.1009 0.9105 0.086 Uiso 0.57(4) 1 calc R U P A 1
H23B H 0.9754 0.0539 0.9610 0.086 Uiso 0.57(4) 1 calc R U P A 1
H23C H 0.8627 0.0339 0.9538 0.086 Uiso 0.57(4) 1 calc R U P A 1
H23D H 0.8393 0.0732 0.9217 0.086 Uiso 0.43(4) 1 calc R U P A 2
H23E H 0.9532 0.0910 0.9307 0.086 Uiso 0.43(4) 1 calc R U P A 2
H23F H 0.9289 0.0246 0.9728 0.086 Uiso 0.43(4) 1 calc R U P A 2
C24 C 0.7309(3) -0.10801(16) 0.6722(3) 0.0516(11) Uani 1 1 d . . . . .
H24A H 0.6816 -0.0982 0.6091 0.077 Uiso 1 1 calc R U . . .
H24B H 0.6960 -0.1132 0.7201 0.077 Uiso 1 1 calc R U . . .
H24C H 0.7664 -0.1477 0.6676 0.077 Uiso 1 1 calc R U . . .
C25 C 0.6945(2) 0.22719(14) 0.4744(2) 0.0254(8) Uani 1 1 d . . . . .
C26 C 0.6601(2) 0.26311(14) 0.5407(2) 0.0264(8) Uani 1 1 d . . . . .
C27 C 0.6413(2) 0.32803(14) 0.5270(2) 0.0326(8) Uani 1 1 d . . . . .
H27 H 0.6180 0.3511 0.5717 0.039 Uiso 1 1 calc R U . . .
C28 C 0.6556(2) 0.35980(15) 0.4495(2) 0.0361(9) Uani 1 1 d . . . . .
H28 H 0.6407 0.4041 0.4396 0.043 Uiso 1 1 calc R U . . .
C29 C 0.6919(2) 0.32595(15) 0.3870(2) 0.0326(8) Uani 1 1 d . . . . .
H29 H 0.7033 0.3480 0.3345 0.039 Uiso 1 1 calc R U . . .
C30 C 0.7128(2) 0.26058(14) 0.3973(2) 0.0260(8) Uani 1 1 d . . . . .
C31 C 0.6467(3) 0.23157(14) 0.6278(2) 0.0275(8) Uani 1 1 d . . . . .
C32 C 0.7277(3) 0.22832(14) 0.7142(2) 0.0319(8) Uani 1 1 d . . . . .
C33 C 0.7120(3) 0.20071(16) 0.7952(2) 0.0397(9) Uani 1 1 d . . . . .
H33 H 0.7678 0.2026 0.8584 0.048 Uiso 1 1 calc R U . . .
C34 C 0.6198(3) 0.17523(16) 0.7933(3) 0.0423(10) Uani 1 1 d . . . . .
C35 C 0.5410(3) 0.17844(15) 0.7068(3) 0.0402(9) Uani 1 1 d . . . . .
H35 H 0.4746 0.1589 0.7030 0.048 Uiso 1 1 calc R U . . .
C36 C 0.5526(3) 0.20580(15) 0.6238(2) 0.0319(8) Uani 1 1 d . . . . .
C37 C 0.8319(3) 0.25050(17) 0.7182(3) 0.0466(10) Uani 1 1 d . . . . .
H37A H 0.8587 0.2219 0.6791 0.070 Uiso 1 1 calc R U . . .
H37B H 0.8766 0.2499 0.7853 0.070 Uiso 1 1 calc R U . . .
H37C H 0.8278 0.2941 0.6927 0.070 Uiso 1 1 calc R U . . .
C38 C 0.6056(3) 0.14404(19) 0.8818(3) 0.0642(13) Uani 1 1 d . . . . .
H38A H 0.5347 0.1316 0.8677 0.096 Uiso 1 1 calc R U . . .
H38B H 0.6244 0.1743 0.9358 0.096 Uiso 1 1 calc R U . . .
H38C H 0.6485 0.1060 0.8992 0.096 Uiso 1 1 calc R U . . .
C39 C 0.4659(3) 0.20566(17) 0.5304(2) 0.0465(10) Uani 1 1 d . . . . .
H39A H 0.4540 0.2493 0.5048 0.070 Uiso 1 1 calc R U . . .
H39B H 0.4050 0.1897 0.5423 0.070 Uiso 1 1 calc R U . . .
H39C H 0.4824 0.1779 0.4835 0.070 Uiso 1 1 calc R U . . .
C40 C 0.7595(3) 0.23018(14) 0.3299(2) 0.0271(8) Uani 1 1 d . . . . .
C41 C 0.8643(3) 0.22365(15) 0.3571(2) 0.0334(9) Uani 1 1 d . . . . .
C42 C 0.9078(3) 0.19690(15) 0.2930(3) 0.0400(9) Uani 1 1 d . . . . .
H42 H 0.9793 0.1940 0.3112 0.048 Uiso 1 1 calc R U . . .
C43 C 0.8500(3) 0.17429(16) 0.2032(3) 0.0426(10) Uani 1 1 d . . . . .
C44 C 0.7463(3) 0.18070(16) 0.1771(2) 0.0415(10) Uani 1 1 d . . . . .
H44 H 0.7057 0.1659 0.1155 0.050 Uiso 1 1 calc R U . . .
C45 C 0.6995(3) 0.20834(15) 0.2388(2) 0.0335(9) Uani 1 1 d . . . . .
C46 C 0.9303(3) 0.24312(17) 0.4573(3) 0.0493(10) Uani 1 1 d . . . . .
H46A H 1.0016 0.2390 0.4618 0.074 Uiso 1 1 calc R U . . .
H46B H 0.9161 0.2154 0.5054 0.074 Uiso 1 1 calc R U . . .
H46C H 0.9161 0.2876 0.4694 0.074 Uiso 1 1 calc R U . . .
C47 C 0.9007(3) 0.14326(18) 0.1367(3) 0.0648(13) Uani 1 1 d . . . . .
H47A H 0.8529 0.1414 0.0709 0.097 Uiso 1 1 calc R U . . .
H47B H 0.9220 0.0999 0.1594 0.097 Uiso 1 1 calc R U . . .
H47C H 0.9598 0.1685 0.1369 0.097 Uiso 1 1 calc R U . . .
C48 C 0.5861(3) 0.21268(18) 0.2096(3) 0.0505(11) Uani 1 1 d . . . . .
H48A H 0.5563 0.1943 0.1450 0.076 Uiso 1 1 calc R U . . .
H48B H 0.5659 0.2576 0.2089 0.076 Uiso 1 1 calc R U . . .
H48C H 0.5622 0.1889 0.2560 0.076 Uiso 1 1 calc R U . . .

loop_
_atom_site_aniso_label
_atom_site_aniso_U_11
_atom_site_aniso_U_22
_atom_site_aniso_U_33
_atom_site_aniso_U_23
_atom_site_aniso_U_13
_atom_site_aniso_U_12
K1 0.0425(5) 0.0312(4) 0.0301(4) 0.0006(3) 0.0157(4) 0.0045(4)
P1 0.0464(7) 0.0252(5) 0.0308(5) -0.0024(4) 0.0186(5) 0.0001(4)
N1 0.0332(17) 0.0230(14) 0.0262(15) -0.0028(12) 0.0102(13) 0.0019(13)
N2 0.0377(18) 0.0216(14) 0.0265(15) -0.0002(12) 0.0119(13) 0.0016(13)
C1 0.026(2) 0.0243(18) 0.031(2) -0.0012(15) 0.0119(16) 0.0002(16)
C2 0.027(2) 0.0265(18) 0.027(2) -0.0041(15) 0.0129(16) -0.0022(16)
C3 0.034(2) 0.0327(19) 0.033(2) -0.0068(16) 0.0139(17) -0.0034(17)
C4 0.052(3) 0.028(2) 0.045(2) -0.0039(18) 0.020(2) 0.0093(19)
C5 0.043(2) 0.034(2) 0.039(2) 0.0022(17) 0.0118(19) 0.0143(18)
C6 0.027(2) 0.0305(19) 0.032(2) 0.0000(16) 0.0115(17) 0.0023(17)
C7 0.030(2) 0.0269(18) 0.0219(19) -0.0081(15) 0.0056(16) -0.0027(16)
C8 0.036(2) 0.0302(19) 0.027(2) -0.0068(16) 0.0113(18) 0.0000(17)
C9 0.053(3) 0.042(2) 0.025(2) -0.0017(17) 0.013(2) 0.005(2)
C10 0.046(3) 0.037(2) 0.035(2) -0.0087(17) 0.003(2) 0.007(2)
C11 0.033(2) 0.042(2) 0.046(3) -0.0098(19) 0.010(2) 0.0007(19)
C12 0.028(2) 0.035(2) 0.037(2) -0.0076(16) 0.0104(18) -0.0028(18)
C13 0.048(3) 0.044(2) 0.036(2) -0.0003(17) 0.0232(19) 0.0021(19)
C14 0.057(3) 0.060(3) 0.048(3) -0.002(2) -0.003(2) 0.017(2)
C15 0.036(2) 0.048(2) 0.047(2) -0.0027(19) 0.0204(19) -0.0036(19)
C16 0.030(2) 0.0323(19) 0.027(2) 0.0010(16) 0.0065(17) 0.0100(17)
C17 0.024(2) 0.045(2) 0.033(2) -0.0018(17) 0.0081(17) 0.0027(18)
C18 0.030(2) 0.054(2) 0.034(2) -0.0090(19) 0.0046(18) -0.0009(19)
C19 0.036(2) 0.057(2) 0.027(2) -0.0009(18) 0.0067(18) 0.012(2)
C20 0.044(2) 0.044(2) 0.029(2) 0.0100(18) 0.0131(18) 0.011(2)
C21 0.039(2) 0.0311(19) 0.036(2) 0.0071(17) 0.0130(19) 0.0085(18)
C22 0.037(2) 0.061(3) 0.047(2) -0.010(2) 0.0174(19) -0.012(2)
C23 0.055(3) 0.083(3) 0.032(2) -0.006(2) 0.010(2) 0.012(2)
C24 0.073(3) 0.037(2) 0.057(3) 0.0005(19) 0.038(2) -0.005(2)
C25 0.026(2) 0.0240(18) 0.0261(19) -0.0017(15) 0.0077(16) -0.0002(15)
C26 0.027(2) 0.0230(18) 0.029(2) -0.0054(15) 0.0089(16) -0.0009(15)
C27 0.035(2) 0.0266(19) 0.039(2) -0.0052(16) 0.0158(17) 0.0027(17)
C28 0.039(2) 0.0246(18) 0.045(2) 0.0048(17) 0.0135(19) 0.0045(17)
C29 0.036(2) 0.032(2) 0.032(2) 0.0053(16) 0.0126(17) 0.0002(17)
C30 0.026(2) 0.0281(19) 0.0226(19) -0.0014(15) 0.0063(15) -0.0009(16)
C31 0.035(2) 0.0219(17) 0.029(2) -0.0059(15) 0.0150(18) 0.0008(16)
C32 0.039(2) 0.0283(18) 0.031(2) -0.0092(16) 0.0145(19) -0.0007(17)
C33 0.055(3) 0.040(2) 0.023(2) -0.0066(17) 0.0114(19) 0.004(2)
C34 0.059(3) 0.040(2) 0.038(2) -0.0026(18) 0.029(2) 0.003(2)
C35 0.046(3) 0.040(2) 0.044(3) -0.0040(18) 0.028(2) -0.0009(19)
C36 0.035(2) 0.0305(19) 0.034(2) -0.0026(16) 0.0169(18) 0.0028(17)
C37 0.043(3) 0.048(2) 0.046(2) -0.0066(19) 0.011(2) -0.002(2)
C38 0.094(4) 0.065(3) 0.047(3) 0.008(2) 0.042(3) 0.004(3)
C39 0.037(2) 0.052(2) 0.051(3) -0.0019(19) 0.015(2) -0.004(2)
C40 0.031(2) 0.0266(18) 0.025(2) 0.0032(15) 0.0109(17) 0.0004(16)
C41 0.035(2) 0.0318(19) 0.036(2) 0.0018(16) 0.0140(19) -0.0021(17)
C42 0.039(2) 0.039(2) 0.050(3) -0.0015(19) 0.025(2) -0.0017(19)
C43 0.060(3) 0.037(2) 0.042(3) -0.0004(18) 0.033(2) 0.000(2)
C44 0.061(3) 0.042(2) 0.022(2) 0.0018(16) 0.015(2) 0.004(2)
C45 0.040(2) 0.0306(19) 0.028(2) 0.0067(16) 0.0095(18) 0.0043(18)
C46 0.033(2) 0.059(3) 0.053(3) -0.009(2) 0.009(2) -0.005(2)
C47 0.092(4) 0.055(3) 0.070(3) -0.010(2) 0.057(3) -0.005(2)
C48 0.042(3) 0.065(3) 0.037(2) -0.0047(19) 0.0016(19) 0.004(2)

loop_
_atom_type_symbol
_atom_type_description
_atom_type_scat_dispersion_real
_atom_type_scat_dispersion_imag
_atom_type_scat_source
C C 0.0033 0.0016 'International Tables Vol C Tables 4.2.6.8 and 6.1.1.4'
H H 0.0000 0.0000 'International Tables Vol C Tables 4.2.6.8 and 6.1.1.4'
N N 0.0061 0.0033 'International Tables Vol C Tables 4.2.6.8 and 6.1.1.4'
P P 0.1023 0.0942 'International Tables Vol C Tables 4.2.6.8 and 6.1.1.4'
K K 0.2009 0.2494 'International Tables Vol C Tables 4.2.6.8 and 6.1.1.4'

loop_
_geom_angle_atom_site_label_1
_geom_angle_atom_site_label_2
_geom_angle_atom_site_label_3
_geom_angle
_geom_angle_site_symmetry_1
_geom_angle_site_symmetry_3
N1 K1 N2 54.77(7) . .
N1 K1 C32 126.33(8) . .
N2 K1 C32 72.89(8) . .
N1 K1 C31 110.64(8) . .
N2 K1 C31 56.58(8) . .
C32 K1 C31 26.40(8) . .
N1 K1 C33 152.40(9) . .
N2 K1 C33 98.57(8) . .
C32 K1 C33 26.10(8) . .
C31 K1 C33 45.48(8) . .
N1 K1 C18 88.45(8) . .
N2 K1 C18 109.03(9) . .
C32 K1 C18 98.78(9) . .
C31 K1 C18 122.29(9) . .
C33 K1 C18 94.99(9) . .
N1 K1 C19 105.56(8) . .
N2 K1 C19 133.78(9) . .
C32 K1 C19 101.92(10) . .
C31 K1 C19 128.33(9) . .
C33 K1 C19 87.65(9) . .
C18 K1 C19 24.92(8) . .
N1 K1 C16 55.08(8) . .
N2 K1 C16 102.79(8) . .
C32 K1 C16 140.18(9) . .
C31 K1 C16 153.68(9) . .
C33 K1 C16 138.08(9) . .
C18 K1 C16 43.94(8) . .
C19 K1 C16 51.84(8) . .
N1 K1 C36 114.87(8) . .
N2 K1 C36 69.42(8) . .
C32 K1 C36 45.38(9) . .
C31 K1 C36 25.50(8) . .
C33 K1 C36 51.54(9) . .
C18 K1 C36 143.90(9) . .
C19 K1 C36 138.36(9) . .
C16 K1 C36 169.77(8) . .
N1 K1 C17 63.78(8) . .
N2 K1 C17 95.27(8) . .
C32 K1 C17 115.32(9) . .
C31 K1 C17 131.94(9) . .
C33 K1 C17 118.25(10) . .
C18 K1 C17 24.90(8) . .
C19 K1 C17 44.19(8) . .
C16 K1 C17 24.90(8) . .
C36 K1 C17 157.39(9) . .
N1 K1 C20 97.54(8) . .
N2 K1 C20 145.17(8) . .
C32 K1 C20 123.47(9) . .
C31 K1 C20 148.78(9) . .
C33 K1 C20 103.64(9) . .
C18 K1 C20 43.09(9) . .
C19 K1 C20 24.72(8) . .
C16 K1 C20 43.83(8) . .
C36 K1 C20 144.96(8) . .
C17 K1 C20 50.51(8) . .
N1 K1 C21 73.84(8) . .
N2 K1 C21 126.38(8) . .
C32 K1 C21 145.82(9) . .
C31 K1 C21 172.17(9) . .
C33 K1 C21 128.28(9) . .
C18 K1 C21 50.50(9) . .
C19 K1 C21 43.92(9) . .
C16 K1 C21 24.95(8) . .
C36 K1 C21 158.91(9) . .
C17 K1 C21 43.46(8) . .
C20 K1 C21 24.66(8) . .
N1 P1 N2 102.54(13) . .
N1 P1 K1 49.92(9) . .
N2 P1 K1 53.53(9) . .
C1 N1 P1 123.3(2) . .
C1 N1 K1 132.18(18) . .
P1 N1 K1 102.77(11) . .
C25 N2 P1 129.1(2) . .
C25 N2 K1 131.78(18) . .
P1 N2 K1 98.62(11) . .
N1 C1 C2 123.5(3) . .
N1 C1 C6 117.5(3) . .
C2 C1 C6 118.8(3) . .
C3 C2 C1 118.8(3) . .
C3 C2 C7 118.2(3) . .
C1 C2 C7 123.0(3) . .
C4 C3 C2 122.1(3) . .
C4 C3 H3 118.9 . .
C2 C3 H3 118.9 . .
C3 C4 C5 119.0(3) . .
C3 C4 H4 120.5 . .
C5 C4 H4 120.5 . .
C4 C5 C6 121.1(3) . .
C4 C5 H5 119.5 . .
C6 C5 H5 119.5 . .
C5 C6 C1 120.2(3) . .
C5 C6 C16 121.2(3) . .
C1 C6 C16 118.3(3) . .
C8 C7 C12 119.5(3) . .
C8 C7 C2 121.0(3) . .
C12 C7 C2 119.5(3) . .
C9 C8 C7 119.4(3) . .
C9 C8 C13 119.5(3) . .
C7 C8 C13 121.0(3) . .
C10 C9 C8 122.3(3) . .
C10 C9 H9 118.9 . .
C8 C9 H9 118.9 . .
C11 C10 C9 117.5(3) . .
C11 C10 C14 120.8(4) . .
C9 C10 C14 121.7(4) . .
C10 C11 C12 122.5(3) . .
C10 C11 H11 118.7 . .
C12 C11 H11 118.7 . .
C11 C12 C7 118.9(3) . .
C11 C12 C15 119.3(3) . .
C7 C12 C15 121.8(3) . .
C8 C13 H13A 109.5 . .
C8 C13 H13B 109.5 . .
H13A C13 H13B 109.5 . .
C8 C13 H13C 109.5 . .
H13A C13 H13C 109.5 . .
H13B C13 H13C 109.5 . .
C10 C14 H14A 109.5 . .
C10 C14 H14B 109.5 . .
H14A C14 H14B 109.5 . .
C10 C14 H14C 109.5 . .
H14A C14 H14C 109.5 . .
H14B C14 H14C 109.5 . .
C12 C15 K1 115.1(2) . 3_656
C12 C15 H15A 109.5 . .
K1 C15 H15A 43.8 3_656 .
C12 C15 H15B 109.5 . .
K1 C15 H15B 133.7 3_656 .
H15A C15 H15B 109.5 . .
C12 C15 H15C 109.5 . .
K1 C15 H15C 66.8 3_656 .
H15A C15 H15C 109.5 . .
H15B C15 H15C 109.5 . .
C17 C16 C21 118.8(3) . .
C17 C16 C6 122.5(3) . .
C21 C16 C6 118.6(3) . .
C17 C16 K1 78.22(18) . .
C21 C16 K1 78.66(18) . .
C6 C16 K1 109.56(19) . .
C18 C17 C16 119.7(3) . .
C18 C17 C22 118.9(3) . .
C16 C17 C22 121.3(3) . .
C18 C17 K1 76.58(19) . .
C16 C17 K1 76.88(18) . .
C22 C17 K1 116.9(2) . .
C19 C18 C17 121.8(3) . .
C19 C18 K1 77.6(2) . .
C17 C18 K1 78.52(19) . .
C19 C18 H18 119.0 . .
C17 C18 H18 119.0 . .
K1 C18 H18 119.0 . .
C20 C19 C18 117.8(3) . .
C20 C19 C23 120.5(3) . .
C18 C19 C23 121.7(4) . .
C20 C19 K1 78.76(19) . .
C18 C19 K1 77.5(2) . .
C23 C19 K1 111.9(2) . .
C19 C20 C21 121.7(3) . .
C19 C20 K1 76.51(19) . .
C21 C20 K1 77.97(18) . .
C19 C20 H20 119.1 . .
C21 C20 H20 119.1 . .
K1 C20 H20 119.1 . .
C20 C21 C16 120.1(3) . .
C20 C21 C24 119.0(3) . .
C16 C21 C24 120.8(3) . .
C20 C21 K1 77.37(19) . .
C16 C21 K1 76.39(18) . .
C24 C21 K1 115.2(2) . .
C17 C22 H22A 109.5 . .
C17 C22 H22B 109.5 . .
H22A C22 H22B 109.5 . .
C17 C22 H22C 109.5 . .
H22A C22 H22C 109.5 . .
H22B C22 H22C 109.5 . .
C19 C23 H23A 109.5 . .
C19 C23 H23B 109.5 . .
H23A C23 H23B 109.5 . .
C19 C23 H23C 109.5 . .
H23A C23 H23C 109.5 . .
H23B C23 H23C 109.5 . .
C19 C23 H23D 109.5 . .
C19 C23 H23E 109.5 . .
H23D C23 H23E 109.5 . .
C19 C23 H23F 109.5 . .
H23D C23 H23F 109.5 . .
H23E C23 H23F 109.5 . .
C21 C24 H24A 109.5 . .
C21 C24 H24B 109.5 . .
H24A C24 H24B 109.5 . .
C21 C24 H24C 109.5 . .
H24A C24 H24C 109.5 . .
H24B C24 H24C 109.5 . .
N2 C25 C30 126.3(3) . .
N2 C25 C26 116.0(3) . .
C30 C25 C26 117.8(3) . .
C27 C26 C25 120.5(3) . .
C27 C26 C31 119.1(3) . .
C25 C26 C31 120.4(3) . .
C28 C27 C26 121.3(3) . .
C28 C27 H27 119.3 . .
C26 C27 H27 119.3 . .
C29 C28 C27 118.5(3) . .
C29 C28 H28 120.7 . .
C27 C28 H28 120.7 . .
C28 C29 C30 122.8(3) . .
C28 C29 H29 118.6 . .
C30 C29 H29 118.6 . .
C29 C30 C25 119.0(3) . .
C29 C30 C40 117.9(3) . .
C25 C30 C40 123.0(3) . .
C32 C31 C36 119.6(3) . .
C32 C31 C26 120.1(3) . .
C36 C31 C26 120.3(3) . .
C32 C31 K1 74.16(17) . .
C36 C31 K1 82.70(18) . .
C26 C31 K1 114.15(18) . .
C33 C32 C31 118.9(3) . .
C33 C32 C37 120.4(3) . .
C31 C32 C37 120.7(3) . .
C33 C32 K1 80.80(18) . .
C31 C32 K1 79.43(17) . .
C37 C32 K1 106.5(2) . .
C34 C33 C32 122.6(3) . .
C34 C33 K1 84.1(2) . .
C32 C33 K1 73.10(17) . .
C34 C33 H33 118.6 . .
C32 C33 H33 118.6 . .
K1 C33 H33 118.6 . .
C35 C34 C33 117.5(3) . .
C35 C34 C38 121.0(4) . .
C33 C34 C38 121.4(4) . .
C35 C34 K1 79.1(2) . .
C33 C34 K1 71.08(18) . .
C38 C34 K1 118.8(2) . .
C34 C35 C36 122.1(3) . .
C34 C35 K1 76.7(2) . .
C36 C35 K1 74.33(18) . .
C34 C35 H35 118.9 . .
C36 C35 H35 118.9 . .
K1 C35 H35 118.9 . .
C35 C36 C31 119.3(3) . .
C35 C36 C39 120.1(3) . .
C31 C36 C39 120.6(3) . .
C35 C36 K1 81.16(19) . .
C31 C36 K1 71.80(18) . .
C39 C36 K1 115.8(2) . .
C32 C37 H37A 109.5 . .
C32 C37 H37B 109.5 . .
H37A C37 H37B 109.5 . .
C32 C37 H37C 109.5 . .
H37A C37 H37C 109.5 . .
H37B C37 H37C 109.5 . .
C34 C38 H38A 109.5 . .
C34 C38 H38B 109.5 . .
H38A C38 H38B 109.5 . .
C34 C38 H38C 109.5 . .
H38A C38 H38C 109.5 . .
H38B C38 H38C 109.5 . .
C36 C39 H39A 109.5 . .
C36 C39 H39B 109.5 . .
H39A C39 H39B 109.5 . .
C36 C39 H39C 109.5 . .
H39A C39 H39C 109.5 . .
H39B C39 H39C 109.5 . .
C41 C40 C45 119.4(3) . .
C41 C40 C30 119.7(3) . .
C45 C40 C30 120.8(3) . .
C42 C41 C40 119.6(3) . .
C42 C41 C46 119.8(3) . .
C40 C41 C46 120.5(3) . .
C43 C42 C41 121.9(3) . .
C43 C42 H42 119.1 . .
C41 C42 H42 119.1 . .
C44 C43 C42 118.0(3) . .
C44 C43 C47 121.9(4) . .
C42 C43 C47 120.1(4) . .
C43 C44 C45 121.9(3) . .
C43 C44 H44 119.0 . .
C45 C44 H44 119.0 . .
C44 C45 C40 119.1(3) . .
C44 C45 C48 120.7(3) . .
C40 C45 C48 120.2(3) . .
C41 C46 H46A 109.5 . .
C41 C46 H46B 109.5 . .
H46A C46 H46B 109.5 . .
C41 C46 H46C 109.5 . .
H46A C46 H46C 109.5 . .
H46B C46 H46C 109.5 . .
C43 C47 H47A 109.5 . .
C43 C47 H47B 109.5 . .
H47A C47 H47B 109.5 . .
C43 C47 H47C 109.5 . .
H47A C47 H47C 109.5 . .
H47B C47 H47C 109.5 . .
C45 C48 H48A 109.5 . .
C45 C48 H48B 109.5 . .
H48A C48 H48B 109.5 . .
C45 C48 H48C 109.5 . .
H48A C48 H48C 109.5 . .
H48B C48 H48C 109.5 . .

loop_
_geom_bond_atom_site_label_1
_geom_bond_atom_site_label_2
_geom_bond_distance
_geom_bond_site_symmetry_2
K1 N1 2.665(2) .
K1 N2 2.762(2) .
K1 C32 3.034(3) .
K1 C31 3.101(3) .
K1 C33 3.131(3) .
K1 C18 3.226(3) .
K1 C19 3.226(3) .
K1 C16 3.233(3) .
K1 C36 3.237(3) .
K1 C17 3.250(3) .
K1 C20 3.254(3) .
K1 C21 3.261(3) .
P1 N1 1.597(2) .
P1 N2 1.605(2) .
N1 C1 1.398(4) .
N2 C25 1.396(4) .
C1 C2 1.411(4) .
C1 C6 1.412(4) .
C2 C3 1.399(4) .
C2 C7 1.504(4) .
C3 C4 1.377(4) .
C3 H3 0.9500 .
C4 C5 1.380(4) .
C4 H4 0.9500 .
C5 C6 1.389(4) .
C5 H5 0.9500 .
C6 C16 1.502(4) .
C7 C8 1.401(4) .
C7 C12 1.405(4) .
C8 C9 1.387(4) .
C8 C13 1.519(4) .
C9 C10 1.387(5) .
C9 H9 0.9500 .
C10 C11 1.383(5) .
C10 C14 1.516(5) .
C11 C12 1.393(5) .
C11 H11 0.9500 .
C12 C15 1.502(4) .
C13 H13A 0.9800 .
C13 H13B 0.9800 .
C13 H13C 0.9800 .
C14 H14A 0.9800 .
C14 H14B 0.9800 .
C14 H14C 0.9800 .
C15 K1 3.397(3) 3_656
C15 H15A 0.9800 .
C15 H15B 0.9800 .
C15 H15C 0.9800 .
C16 C17 1.398(4) .
C16 C21 1.403(4) .
C17 C18 1.396(4) .
C17 C22 1.523(4) .
C18 C19 1.392(5) .
C18 H18 1.0000 .
C19 C20 1.387(5) .
C19 C23 1.518(5) .
C20 C21 1.391(4) .
C20 H20 1.0000 .
C21 C24 1.515(5) .
C22 H22A 0.9800 .
C22 H22B 0.9800 .
C22 H22C 0.9800 .
C23 H23A 0.9800 .
C23 H23B 0.9800 .
C23 H23C 0.9800 .
C23 H23D 0.9800 .
C23 H23E 0.9800 .
C23 H23F 0.9800 .
C24 H24A 0.9800 .
C24 H24B 0.9800 .
C24 H24C 0.9800 .
C25 C30 1.416(4) .
C25 C26 1.425(4) .
C26 C27 1.386(4) .
C26 C31 1.496(4) .
C27 C28 1.381(4) .
C27 H27 0.9500 .
C28 C29 1.375(4) .
C28 H28 0.9500 .
C29 C30 1.397(4) .
C29 H29 0.9500 .
C30 C40 1.486(4) .
C31 C32 1.403(4) .
C31 C36 1.405(4) .
C32 C33 1.395(4) .
C32 C37 1.511(5) .
C33 C34 1.387(5) .
C33 H33 1.0000 .
C34 C35 1.386(5) .
C34 C38 1.517(5) .
C35 C36 1.395(4) .
C35 H35 1.0000 .
C36 C39 1.507(4) .
C37 H37A 0.9800 .
C37 H37B 0.9800 .
C37 H37C 0.9800 .
C38 H38A 0.9800 .
C38 H38B 0.9800 .
C38 H38C 0.9800 .
C39 H39A 0.9800 .
C39 H39B 0.9800 .
C39 H39C 0.9800 .
C40 C41 1.398(4) .
C40 C45 1.403(4) .
C41 C42 1.387(4) .
C41 C46 1.514(5) .
C42 C43 1.386(5) .
C42 H42 0.9500 .
C43 C44 1.383(5) .
C43 C47 1.518(5) .
C44 C45 1.396(4) .
C44 H44 0.9500 .
C45 C48 1.507(5) .
C46 H46A 0.9800 .
C46 H46B 0.9800 .
C46 H46C 0.9800 .
C47 H47A 0.9800 .
C47 H47B 0.9800 .
C47 H47C 0.9800 .
C48 H48A 0.9800 .
C48 H48B 0.9800 .
C48 H48C 0.9800 .

loop_
_geom_torsion_atom_site_label_1
_geom_torsion_atom_site_label_2
_geom_torsion_atom_site_label_3
_geom_torsion_atom_site_label_4
_geom_torsion
_geom_torsion_site_symmetry_4
N2 P1 N1 C1 -177.2(2) .
K1 P1 N1 C1 -166.5(3) .
N2 P1 N1 K1 -10.64(14) .
N1 P1 N2 C25 -177.0(3) .
K1 P1 N2 C25 172.9(3) .
N1 P1 N2 K1 10.12(14) .
P1 N1 C1 C2 -54.3(4) .
K1 N1 C1 C2 143.5(2) .
P1 N1 C1 C6 131.1(3) .
K1 N1 C1 C6 -31.0(4) .
N1 C1 C2 C3 -176.8(3) .
C6 C1 C2 C3 -2.3(4) .
N1 C1 C2 C7 -0.4(5) .
C6 C1 C2 C7 174.1(3) .
C1 C2 C3 C4 -0.1(5) .
C7 C2 C3 C4 -176.7(3) .
C2 C3 C4 C5 1.3(5) .
C3 C4 C5 C6 0.0(5) .
C4 C5 C6 C1 -2.4(5) .
C4 C5 C6 C16 171.0(3) .
N1 C1 C6 C5 178.4(3) .
C2 C1 C6 C5 3.5(5) .
N1 C1 C6 C16 4.8(4) .
C2 C1 C6 C16 -170.0(3) .
C3 C2 C7 C8 -69.0(4) .
C1 C2 C7 C8 114.5(3) .
C3 C2 C7 C12 109.0(3) .
C1 C2 C7 C12 -67.5(4) .
C12 C7 C8 C9 -1.8(4) .
C2 C7 C8 C9 176.2(3) .
C12 C7 C8 C13 174.7(3) .
C2 C7 C8 C13 -7.3(4) .
C7 C8 C9 C10 0.6(5) .
C13 C8 C9 C10 -175.9(3) .
C8 C9 C10 C11 0.6(5) .
C8 C9 C10 C14 179.7(3) .
C9 C10 C11 C12 -0.6(5) .
C14 C10 C11 C12 -179.7(3) .
C10 C11 C12 C7 -0.6(5) .
C10 C11 C12 C15 178.2(3) .
C8 C7 C12 C11 1.7(5) .
C2 C7 C12 C11 -176.3(3) .
C8 C7 C12 C15 -177.0(3) .
C2 C7 C12 C15 5.0(5) .
C11 C12 C15 K1 45.0(4) 3_656
C7 C12 C15 K1 -136.3(3) 3_656
C5 C6 C16 C17 111.8(4) .
C1 C6 C16 C17 -74.8(4) .
C5 C6 C16 C21 -72.5(4) .
C1 C6 C16 C21 101.0(4) .
C5 C6 C16 K1 -160.0(3) .
C1 C6 C16 K1 13.5(3) .
C21 C16 C17 C18 -4.0(5) .
C6 C16 C17 C18 171.8(3) .
K1 C16 C17 C18 65.9(3) .
C21 C16 C17 C22 176.4(3) .
C6 C16 C17 C22 -7.8(5) .
K1 C16 C17 C22 -113.7(3) .
C21 C16 C17 K1 -69.9(3) .
C6 C16 C17 K1 105.8(3) .
C16 C17 C18 C19 1.3(5) .
C22 C17 C18 C19 -179.1(3) .
K1 C17 C18 C19 67.4(3) .
C16 C17 C18 K1 -66.1(3) .
C22 C17 C18 K1 113.5(3) .
C17 C18 C19 C20 2.1(5) .
K1 C18 C19 C20 70.0(3) .
C17 C18 C19 C23 -176.1(3) .
K1 C18 C19 C23 -108.2(3) .
C17 C18 C19 K1 -67.9(3) .
C18 C19 C20 C21 -2.8(5) .
C23 C19 C20 C21 175.4(3) .
K1 C19 C20 C21 66.4(3) .
C18 C19 C20 K1 -69.3(3) .
C23 C19 C20 K1 109.0(3) .
C19 C20 C21 C16 0.2(5) .
K1 C20 C21 C16 65.9(3) .
C19 C20 C21 C24 -177.7(3) .
K1 C20 C21 C24 -112.0(3) .
C19 C20 C21 K1 -65.7(3) .
C17 C16 C21 C20 3.2(5) .
C6 C16 C21 C20 -172.6(3) .
K1 C16 C21 C20 -66.4(3) .
C17 C16 C21 C24 -178.9(3) .
C6 C16 C21 C24 5.2(5) .
K1 C16 C21 C24 111.4(3) .
C17 C16 C21 K1 69.7(3) .
C6 C16 C21 K1 -106.2(3) .
P1 N2 C25 C30 -3.9(5) .
K1 N2 C25 C30 166.7(2) .
P1 N2 C25 C26 176.2(2) .
K1 N2 C25 C26 -13.2(4) .
N2 C25 C26 C27 -177.2(3) .
C30 C25 C26 C27 2.8(5) .
N2 C25 C26 C31 4.5(4) .
C30 C25 C26 C31 -175.5(3) .
C25 C26 C27 C28 -0.4(5) .
C31 C26 C27 C28 177.9(3) .
C26 C27 C28 C29 -1.8(5) .
C27 C28 C29 C30 1.4(5) .
C28 C29 C30 C25 1.1(5) .
C28 C29 C30 C40 -175.3(3) .
N2 C25 C30 C29 177.0(3) .
C26 C25 C30 C29 -3.1(4) .
N2 C25 C30 C40 -6.9(5) .
C26 C25 C30 C40 173.0(3) .
C27 C26 C31 C32 -89.7(4) .
C25 C26 C31 C32 88.6(4) .
C27 C26 C31 C36 89.4(4) .
C25 C26 C31 C36 -92.2(4) .
C27 C26 C31 K1 -174.8(2) .
C25 C26 C31 K1 3.5(4) .
C36 C31 C32 C33 -1.5(4) .
C26 C31 C32 C33 177.7(3) .
K1 C31 C32 C33 -73.2(3) .
C36 C31 C32 C37 174.7(3) .
C26 C31 C32 C37 -6.1(4) .
K1 C31 C32 C37 103.0(3) .
C36 C31 C32 K1 71.8(3) .
C26 C31 C32 K1 -109.1(2) .
C31 C32 C33 C34 1.2(5) .
C37 C32 C33 C34 -175.0(3) .
K1 C32 C33 C34 -71.3(3) .
C31 C32 C33 K1 72.5(3) .
C37 C32 C33 K1 -103.8(3) .
C32 C33 C34 C35 -0.6(5) .
K1 C33 C34 C35 -66.2(3) .
C32 C33 C34 C38 178.5(3) .
K1 C33 C34 C38 112.8(3) .
C32 C33 C34 K1 65.6(3) .
C33 C34 C35 C36 0.3(5) .
C38 C34 C35 C36 -178.8(3) .
K1 C34 C35 C36 -61.5(3) .
C33 C34 C35 K1 61.8(3) .
C38 C34 C35 K1 -117.2(3) .
C34 C35 C36 C31 -0.6(5) .
K1 C35 C36 C31 -63.3(3) .
C34 C35 C36 C39 177.4(3) .
K1 C35 C36 C39 114.8(3) .
C34 C35 C36 K1 62.7(3) .
C32 C31 C36 C35 1.2(4) .
C26 C31 C36 C35 -177.9(3) .
K1 C31 C36 C35 68.3(3) .
C32 C31 C36 C39 -176.8(3) .
C26 C31 C36 C39 4.0(4) .
K1 C31 C36 C39 -109.7(3) .
C32 C31 C36 K1 -67.1(3) .
C26 C31 C36 K1 113.8(3) .
C29 C30 C40 C41 94.4(4) .
C25 C30 C40 C41 -81.8(4) .
C29 C30 C40 C45 -85.1(4) .
C25 C30 C40 C45 98.7(4) .
C45 C40 C41 C42 1.3(5) .
C30 C40 C41 C42 -178.2(3) .
C45 C40 C41 C46 -176.3(3) .
C30 C40 C41 C46 4.2(4) .
C40 C41 C42 C43 -2.2(5) .
C46 C41 C42 C43 175.4(3) .
C41 C42 C43 C44 1.8(5) .
C41 C42 C43 C47 -177.9(3) .
C42 C43 C44 C45 -0.7(5) .
C47 C43 C44 C45 179.0(3) .
C43 C44 C45 C40 -0.1(5) .
C43 C44 C45 C48 -178.0(3) .
C41 C40 C45 C44 -0.2(4) .
C30 C40 C45 C44 179.3(3) .
C41 C40 C45 C48 177.7(3) .
C30 C40 C45 C48 -2.8(4) .
